data_4317202
loop_
_publ_author_name
'Li Duan'
'Zhen-Hua Wu'
'Jian-Ping Ma'
'Xiang-Wen Wu'
'Yu-Bin Dong'

_publ_section_title
;
 Adsorption and Separation of Organic Six-Membered Ring Analogues on
 Neutral Cd(II)-MOF Generated from Asymmetric Schiff-Base Ligand
;
_journal_name_full 'Inorganic Chemistry'
_journal_page_first 11164
_journal_page_last 11173
_journal_paper_doi 10.1021/ic101756t
_journal_volume 49
_journal_year 2010
_chemical_formula_sum 'C40 H40 Cd N8 O7'
_chemical_formula_weight 857.20
_chemical_name_systematic
; 
 ? 
;
_space_group_IT_number 14
_symmetry_cell_setting monoclinic
_symmetry_space_group_name_Hall '-P 2ybc'
_symmetry_space_group_name_H-M 'P 1 21/c 1'
_atom_sites_solution_hydrogens geom
_atom_sites_solution_primary direct
_atom_sites_solution_secondary difmap
_audit_creation_method SHELXL-97
_cell_angle_alpha 90.00
_cell_angle_beta 108.445(4)
_cell_angle_gamma 90.00
_cell_formula_units_Z 2
_cell_length_a 14.137(3)
_cell_length_b 14.329(3)
_cell_length_c 9.662(2)
_cell_measurement_reflns_used 871
_cell_measurement_temperature 173(2)
_cell_measurement_theta_max 18.903
_cell_measurement_theta_min 2.638
_cell_volume 1856.7(7)
_computing_cell_refinement 'Bruker SMART'
_computing_data_collection 'Bruker SMART'
_computing_data_reduction 'Bruker SAINT'
_computing_molecular_graphics 'Bruker SHELXTL'
_computing_publication_material 'Bruker SHELXTL'
_computing_structure_refinement 'SHELXL-97 (Sheldrick, 1997)'
_computing_structure_solution 'SHELXS-97 (Sheldrick, 1990)'
_diffrn_ambient_temperature 173(2)
_diffrn_measured_fraction_theta_full 1.000
_diffrn_measured_fraction_theta_max 1.000
_diffrn_measurement_device_type 'CCD area detector'
_diffrn_measurement_method 'phi and omega scans'
_diffrn_radiation_monochromator graphite
_diffrn_radiation_source 'fine-focus sealed tube'
_diffrn_radiation_type MoK\a
_diffrn_radiation_wavelength 0.71073
_diffrn_reflns_av_R_equivalents 0.0726
_diffrn_reflns_av_sigmaI/netI 0.0984
_diffrn_reflns_limit_h_max 16
_diffrn_reflns_limit_h_min -16
_diffrn_reflns_limit_k_max 17
_diffrn_reflns_limit_k_min -17
_diffrn_reflns_limit_l_max 11
_diffrn_reflns_limit_l_min -6
_diffrn_reflns_number 7702
_diffrn_reflns_theta_full 25.03
_diffrn_reflns_theta_max 25.03
_diffrn_reflns_theta_min 1.52
_exptl_absorpt_coefficient_mu 0.652
_exptl_absorpt_correction_T_max 0.9619
_exptl_absorpt_correction_T_min 0.8807
_exptl_absorpt_correction_type multi-scan
_exptl_absorpt_process_details sadabs
_exptl_crystal_colour yellow
_exptl_crystal_density_diffrn 1.533
_exptl_crystal_density_method 'not measured'
_exptl_crystal_description block
_exptl_crystal_F_000 880
_exptl_crystal_size_max 0.20
_exptl_crystal_size_mid 0.16
_exptl_crystal_size_min 0.06
_refine_diff_density_max 0.796
_refine_diff_density_min -0.450
_refine_diff_density_rms 0.119
_refine_ls_extinction_method none
_refine_ls_goodness_of_fit_ref 1.041
_refine_ls_hydrogen_treatment constr
_refine_ls_matrix_type full
_refine_ls_number_parameters 261
_refine_ls_number_reflns 3275
_refine_ls_number_restraints 0
_refine_ls_restrained_S_all 1.041
_refine_ls_R_factor_all 0.0855
_refine_ls_R_factor_gt 0.0542
_refine_ls_shift/su_max 0.000
_refine_ls_shift/su_mean 0.000
_refine_ls_structure_factor_coef Fsqd
_refine_ls_weighting_details 'calc w=1/[\s^2^(Fo^2^)+(0.0651P)^2^+0.0000P] where P=(Fo^2^+2Fc^2^)/3'
_refine_ls_weighting_scheme calc
_refine_ls_wR_factor_gt 0.1186
_refine_ls_wR_factor_ref 0.1455
_reflns_number_gt 2336
_reflns_number_total 3275
_reflns_threshold_expression >2sigma(I)
_cod_data_source_file ic101756t_si_002_5.cif
_cod_data_source_block 5
_cod_depositor_comments
;
The following automatic conversions were performed:

'_symmetry_cell_setting' value 'Monoclinic' changed to 'monoclinic'
according to the built-in table from CIF Core dictionary named
'cif_core.dic' version 2.4.1 from 2010-06-29.

Automatic conversion script
Id: cif_fix_values 1646 2011-03-28 12:23:43Z adriana 
;
_cod_original_cell_volume 1856.6(7)
_cod_database_code 4317202

loop_
_symmetry_equiv_pos_as_xyz
'x, y, z'
'-x, y+1/2, -z+1/2'
'-x, -y, -z'
'x, -y-1/2, z-1/2'

loop_
_atom_site_label
_atom_site_type_symbol
_atom_site_fract_x
_atom_site_fract_y
_atom_site_fract_z
_atom_site_U_iso_or_equiv
_atom_site_adp_type
_atom_site_occupancy
_atom_site_symmetry_multiplicity
_atom_site_calc_flag
_atom_site_refinement_flags
_atom_site_disorder_assembly
_atom_site_disorder_group
O1 O 0.9050(3) 1.0377(3) 1.1407(5) 0.0245(9) Uani 1 1 d . . .
N4 N 0.0917(3) 0.6065(3) 0.6840(5) 0.0227(11) Uani 1 1 d . . .
C15 C 0.0507(4) 0.6458(4) 0.7764(7) 0.0306(15) Uani 1 1 d . . .
H15 H -0.0150 0.6274 0.7707 0.037 Uiso 1 1 calc R . .
C6 C 0.8202(4) 0.9935(4) 1.1103(6) 0.0217(12) Uani 1 1 d . . .
Cd1 Cd 1.0000 1.0000 1.0000 0.0204(2) Uani 1 2 d S . .
N3 N 0.3967(3) 0.7721(3) 0.9034(5) 0.0236(11) Uani 1 1 d . . .
H3B H 0.3734 0.7866 0.9750 0.028 Uiso 1 1 calc R . .
C5 C 0.7940(4) 0.9195(3) 1.0033(6) 0.0166(12) Uani 1 1 d . . .
N1 N 0.8644(3) 0.8987(3) 0.9368(5) 0.0225(11) Uani 1 1 d . . .
O2 O 0.3692(3) 0.6967(3) 0.6878(5) 0.0303(10) Uani 1 1 d . . .
N2 N 0.4920(3) 0.8005(3) 0.9089(5) 0.0233(11) Uani 1 1 d . . .
C8 C 0.6583(4) 0.9682(4) 1.1415(7) 0.0232(13) Uani 1 1 d . . .
H8 H 0.6122 0.9854 1.1903 0.028 Uiso 1 1 calc R . .
C12 C 0.2376(4) 0.6991(4) 0.7931(6) 0.0193(12) Uani 1 1 d . . .
C10 C 0.5330(4) 0.8572(4) 1.0125(7) 0.0232(14) Uani 1 1 d . . .
H10 H 0.4969 0.8740 1.0766 0.028 Uiso 1 1 calc R . .
C9 C 0.6314(4) 0.8977(4) 1.0387(6) 0.0207(13) Uani 1 1 d . . .
C11 C 0.3406(4) 0.7228(4) 0.7896(7) 0.0235(13) Uani 1 1 d . . .
C2 C 0.7605(4) 0.7752(4) 0.8069(7) 0.0291(15) Uani 1 1 d . . .
H2 H 0.7520 0.7249 0.7401 0.035 Uiso 1 1 calc R . .
C4 C 0.7018(4) 0.8700(3) 0.9677(6) 0.0185(12) Uani 1 1 d . . .
C16 C 0.1849(4) 0.6329(4) 0.6969(7) 0.0234(13) Uani 1 1 d . . .
H16 H 0.2167 0.6039 0.6350 0.028 Uiso 1 1 calc R . .
C3 C 0.6889(4) 0.7953(4) 0.8678(7) 0.0246(14) Uani 1 1 d . . .
H3 H 0.6296 0.7590 0.8433 0.030 Uiso 1 1 calc R . .
C13 C 0.1927(4) 0.7398(4) 0.8863(7) 0.0290(15) Uani 1 1 d . . .
H13 H 0.2266 0.7865 0.9536 0.035 Uiso 1 1 calc R . .
C1 C 0.8479(4) 0.8300(4) 0.8439(7) 0.0276(14) Uani 1 1 d . . .
H1 H 0.8970 0.8161 0.7989 0.033 Uiso 1 1 calc R . .
C14 C 0.0978(4) 0.7118(4) 0.8803(7) 0.0306(15) Uani 1 1 d . . .
H14 H 0.0660 0.7369 0.9452 0.037 Uiso 1 1 calc R . .
C7 C 0.7498(4) 1.0161(4) 1.1782(7) 0.0240(14) Uani 1 1 d . . .
H7 H 0.7636 1.0641 1.2496 0.029 Uiso 1 1 calc R . .
O3 O 0.0193(4) 0.1358(3) 0.3890(6) 0.0515(14) Uani 1 1 d . . .
H3A H -0.0249 0.1037 0.3295 0.077 Uiso 1 1 calc R . .
C17 C 0.0998(5) 0.0779(5) 0.4640(8) 0.052(2) Uani 1 1 d . . .
H17A H 0.1461 0.1130 0.5442 0.078 Uiso 1 1 calc R . .
H17B H 0.1346 0.0569 0.3966 0.078 Uiso 1 1 calc R . .
H17C H 0.0746 0.0237 0.5032 0.078 Uiso 1 1 calc R . .
C18 C 0.4087(6) 0.5260(5) 0.0301(9) 0.050(2) Uani 1 1 d . . .
C19 C 0.5067(7) 0.5701(7) 0.1101(11) 0.079(3) Uani 1 1 d . A .
H19A H 0.5362 0.5374 0.2042 0.094 Uiso 1 1 calc R . .
H19B H 0.4954 0.6359 0.1318 0.094 Uiso 1 1 calc R . .
C20 C 0.5786(7) 0.5670(6) 0.0251(13) 0.099(4) Uani 1 1 d . . .
H20A H 0.5553 0.6104 -0.0586 0.119 Uiso 1 1 calc R A .
H20B H 0.6443 0.5895 0.0882 0.119 Uiso 1 1 calc R . .
O4 O 0.3363(8) 0.5609(8) 0.0386(13) 0.071(4) Uani 0.50 1 d P A 1
H18A H 0.3759 0.5655 -0.0525 0.086 Uiso 0.50 1 d PR A 2
H18B H 0.3686 0.5251 0.0928 0.086 Uiso 0.50 1 d PR A 2

loop_
_atom_site_aniso_label
_atom_site_aniso_U_11
_atom_site_aniso_U_22
_atom_site_aniso_U_33
_atom_site_aniso_U_23
_atom_site_aniso_U_13
_atom_site_aniso_U_12
O1 0.015(2) 0.0235(19) 0.036(3) -0.0039(19) 0.0093(19) -0.0024(16)
N4 0.015(2) 0.024(2) 0.030(3) -0.004(2) 0.008(2) -0.005(2)
C15 0.014(3) 0.036(4) 0.046(4) -0.005(3) 0.014(3) -0.009(3)
C6 0.021(3) 0.021(3) 0.021(3) 0.009(3) 0.004(2) 0.000(3)
Cd1 0.0107(3) 0.0216(3) 0.0293(4) 0.0026(3) 0.0067(2) -0.0008(3)
N3 0.014(2) 0.035(3) 0.026(3) -0.005(2) 0.012(2) -0.011(2)
C5 0.008(2) 0.020(3) 0.020(3) 0.004(2) 0.001(2) 0.001(2)
N1 0.018(2) 0.021(2) 0.028(3) -0.001(2) 0.007(2) 0.002(2)
O2 0.023(2) 0.047(3) 0.026(3) -0.007(2) 0.013(2) -0.0066(19)
N2 0.013(2) 0.031(3) 0.027(3) -0.001(2) 0.008(2) -0.004(2)
C8 0.022(3) 0.025(3) 0.026(4) -0.001(3) 0.013(3) -0.002(2)
C12 0.014(3) 0.021(3) 0.022(3) 0.003(3) 0.005(3) 0.001(2)
C10 0.014(3) 0.035(3) 0.023(3) 0.006(3) 0.009(3) 0.001(2)
C9 0.012(3) 0.023(3) 0.028(4) 0.005(3) 0.008(3) -0.001(2)
C11 0.015(3) 0.027(3) 0.026(4) 0.004(3) 0.004(3) -0.001(2)
C2 0.029(3) 0.030(3) 0.031(4) -0.002(3) 0.013(3) -0.001(3)
C4 0.017(3) 0.018(3) 0.019(3) 0.004(2) 0.004(3) -0.001(2)
C16 0.022(3) 0.025(3) 0.025(4) 0.001(3) 0.009(3) 0.004(3)
C3 0.018(3) 0.032(3) 0.025(4) -0.006(3) 0.008(3) -0.008(2)
C13 0.018(3) 0.036(4) 0.031(4) -0.011(3) 0.006(3) -0.004(3)
C1 0.022(3) 0.031(3) 0.032(4) 0.005(3) 0.011(3) 0.008(3)
C14 0.019(3) 0.036(3) 0.038(4) -0.016(3) 0.011(3) -0.005(3)
C7 0.020(3) 0.023(3) 0.028(3) -0.007(3) 0.006(3) -0.004(2)
O3 0.045(3) 0.063(3) 0.047(4) -0.014(3) 0.015(3) -0.005(3)
C17 0.055(5) 0.059(5) 0.035(5) 0.002(4) 0.006(4) -0.016(4)
C18 0.050(5) 0.062(5) 0.043(5) 0.010(4) 0.021(4) 0.012(4)
C19 0.082(7) 0.087(7) 0.072(7) -0.038(6) 0.031(6) 0.004(5)
C20 0.076(7) 0.091(8) 0.151(12) -0.051(8) 0.065(8) -0.031(6)
O4 0.055(7) 0.081(8) 0.084(10) 0.027(7) 0.030(7) 0.021(7)

loop_
_atom_type_symbol
_atom_type_description
_atom_type_scat_dispersion_real
_atom_type_scat_dispersion_imag
_atom_type_scat_source
C C 0.0033 0.0016 'International Tables Vol C Tables 4.2.6.8 and 6.1.1.4'
H H 0.0000 0.0000 'International Tables Vol C Tables 4.2.6.8 and 6.1.1.4'
N N 0.0061 0.0033 'International Tables Vol C Tables 4.2.6.8 and 6.1.1.4'
O O 0.0106 0.0060 'International Tables Vol C Tables 4.2.6.8 and 6.1.1.4'
Cd Cd -0.8075 1.2024 'International Tables Vol C Tables 4.2.6.8 and 6.1.1.4'

loop_
_geom_angle_atom_site_label_1
_geom_angle_atom_site_label_2
_geom_angle_atom_site_label_3
_geom_angle
_geom_angle_site_symmetry_1
_geom_angle_site_symmetry_3
_geom_angle_publ_flag
C6 O1 Cd1 115.3(3) . . ?
C15 N4 C16 116.2(5) . . ?
C15 N4 Cd1 121.3(4) . 2_646 ?
C16 N4 Cd1 122.4(4) . 2_646 ?
N4 C15 C14 124.2(5) . . ?
N4 C15 H15 117.9 . . ?
C14 C15 H15 117.9 . . ?
O1 C6 C7 121.6(5) . . ?
O1 C6 C5 121.7(5) . . ?
C7 C6 C5 116.7(5) . . ?
O1 Cd1 O1 180.000(1) 3_777 . ?
O1 Cd1 N1 106.88(15) 3_777 . ?
O1 Cd1 N1 73.12(15) . . ?
O1 Cd1 N1 73.12(15) 3_777 3_777 ?
O1 Cd1 N1 106.88(15) . 3_777 ?
N1 Cd1 N1 180.00(17) . 3_777 ?
O1 Cd1 N4 90.54(15) 3_777 4_676 ?
O1 Cd1 N4 89.46(15) . 4_676 ?
N1 Cd1 N4 90.29(15) . 4_676 ?
N1 Cd1 N4 89.71(15) 3_777 4_676 ?
O1 Cd1 N4 89.46(15) 3_777 2_656 ?
O1 Cd1 N4 90.54(15) . 2_656 ?
N1 Cd1 N4 89.71(15) . 2_656 ?
N1 Cd1 N4 90.29(15) 3_777 2_656 ?
N4 Cd1 N4 180.000(1) 4_676 2_656 ?
C11 N3 N2 120.0(5) . . ?
C11 N3 H3B 120.0 . . ?
N2 N3 H3B 120.0 . . ?
N1 C5 C4 121.3(5) . . ?
N1 C5 C6 115.7(4) . . ?
C4 C5 C6 123.0(5) . . ?
C1 N1 C5 119.1(5) . . ?
C1 N1 Cd1 127.3(4) . . ?
C5 N1 Cd1 113.6(3) . . ?
C10 N2 N3 114.1(5) . . ?
C9 C8 C7 124.0(5) . . ?
C9 C8 H8 118.0 . . ?
C7 C8 H8 118.0 . . ?
C16 C12 C13 118.1(5) . . ?
C16 C12 C11 117.5(5) . . ?
C13 C12 C11 124.4(5) . . ?
N2 C10 C9 124.2(5) . . ?
N2 C10 H10 117.9 . . ?
C9 C10 H10 117.9 . . ?
C8 C9 C4 118.1(5) . . ?
C8 C9 C10 116.6(5) . . ?
C4 C9 C10 125.3(5) . . ?
O2 C11 N3 124.0(5) . . ?
O2 C11 C12 120.8(5) . . ?
N3 C11 C12 115.2(5) . . ?
C3 C2 C1 119.2(6) . . ?
C3 C2 H2 120.4 . . ?
C1 C2 H2 120.4 . . ?
C3 C4 C5 116.9(5) . . ?
C3 C4 C9 125.3(5) . . ?
C5 C4 C9 117.9(5) . . ?
N4 C16 C12 124.5(5) . . ?
N4 C16 H16 117.8 . . ?
C12 C16 H16 117.8 . . ?
C2 C3 C4 120.3(5) . . ?
C2 C3 H3 119.8 . . ?
C4 C3 H3 119.8 . . ?
C12 C13 C14 119.2(6) . . ?
C12 C13 H13 120.4 . . ?
C14 C13 H13 120.4 . . ?
N1 C1 C2 123.1(5) . . ?
N1 C1 H1 118.4 . . ?
C2 C1 H1 118.4 . . ?
C13 C14 C15 117.7(6) . . ?
C13 C14 H14 121.1 . . ?
C15 C14 H14 121.1 . . ?
C6 C7 C8 120.3(5) . . ?
C6 C7 H7 119.8 . . ?
C8 C7 H7 119.8 . . ?
C17 O3 H3A 109.5 . . ?
O3 C17 H17A 109.5 . . ?
O3 C17 H17B 109.5 . . ?
H17A C17 H17B 109.5 . . ?
O3 C17 H17C 109.5 . . ?
H17A C17 H17C 109.5 . . ?
H17B C17 H17C 109.5 . . ?
O4 C18 C20 128.7(10) . 3_665 ?
O4 C18 C19 118.2(9) . . ?
C20 C18 C19 111.8(7) 3_665 . ?
O4 C18 H18A 66.8 . . ?
C20 C18 H18A 108.2 3_665 . ?
C19 C18 H18A 107.7 . . ?
O4 C18 H18B 41.2 . . ?
C20 C18 H18B 112.6 3_665 . ?
C19 C18 H18B 108.5 . . ?
H18A C18 H18B 107.8 . . ?
C18 C19 C20 112.5(7) . . ?
C18 C19 H19A 109.1 . . ?
C20 C19 H19A 109.1 . . ?
C18 C19 H19B 109.1 . . ?
C20 C19 H19B 109.1 . . ?
H19A C19 H19B 107.8 . . ?
C18 C20 C19 114.1(8) 3_665 . ?
C18 C20 H20A 108.7 3_665 . ?
C19 C20 H20A 108.7 . . ?
C18 C20 H20B 108.7 3_665 . ?
C19 C20 H20B 108.7 . . ?
H20A C20 H20B 107.6 . . ?
C18 O4 H18A 48.6 . . ?
C18 O4 H18B 54.4 . . ?
H18A O4 H18B 102.9 . . ?

loop_
_geom_bond_atom_site_label_1
_geom_bond_atom_site_label_2
_geom_bond_distance
_geom_bond_site_symmetry_2
_geom_bond_publ_flag
O1 C6 1.305(6) . ?
O1 Cd1 2.258(4) . ?
N4 C15 1.333(7) . ?
N4 C16 1.339(6) . ?
N4 Cd1 2.389(5) 2_646 ?
C15 C14 1.387(8) . ?
C15 H15 0.9500 . ?
C6 C7 1.392(8) . ?
C6 C5 1.445(7) . ?
Cd1 O1 2.258(4) 3_777 ?
Cd1 N1 2.327(4) . ?
Cd1 N1 2.327(4) 3_777 ?
Cd1 N4 2.389(5) 4_676 ?
Cd1 N4 2.389(5) 2_656 ?
N3 C11 1.336(7) . ?
N3 N2 1.393(6) . ?
N3 H3B 0.8800 . ?
C5 N1 1.377(6) . ?
C5 C4 1.427(7) . ?
N1 C1 1.303(7) . ?
O2 C11 1.233(7) . ?
N2 C10 1.277(7) . ?
C8 C9 1.384(8) . ?
C8 C7 1.406(8) . ?
C8 H8 0.9500 . ?
C12 C16 1.371(8) . ?
C12 C13 1.384(7) . ?
C12 C11 1.507(7) . ?
C10 C9 1.453(7) . ?
C10 H10 0.9500 . ?
C9 C4 1.432(7) . ?
C2 C3 1.353(7) . ?
C2 C1 1.410(8) . ?
C2 H2 0.9500 . ?
C4 C3 1.414(8) . ?
C16 H16 0.9500 . ?
C3 H3 0.9500 . ?
C13 C14 1.384(7) . ?
C13 H13 0.9500 . ?
C1 H1 0.9500 . ?
C14 H14 0.9500 . ?
C7 H7 0.9500 . ?
O3 C17 1.409(8) . ?
O3 H3A 0.8400 . ?
C17 H17A 0.9800 . ?
C17 H17B 0.9800 . ?
C17 H17C 0.9800 . ?
C18 O4 1.166(11) . ?
C18 C20 1.467(11) 3_665 ?
C18 C19 1.495(11) . ?
C18 H18A 0.9681 . ?
C18 H18B 0.9526 . ?
C19 C20 1.496(12) . ?
C19 H19A 0.9900 . ?
C19 H19B 0.9900 . ?
C20 C18 1.467(11) 3_665 ?
C20 H20A 0.9900 . ?
C20 H20B 0.9900 . ?
O4 H18A 1.1859 . ?
O4 H18B 0.7715 . ?

loop_
_geom_hbond_atom_site_label_D
_geom_hbond_atom_site_label_H
_geom_hbond_atom_site_label_A
_geom_hbond_distance_DH
_geom_hbond_distance_HA
_geom_hbond_distance_DA
_geom_hbond_angle_DHA
_geom_hbond_site_symmetry_A
O3 H3A O1 0.84 2.02 2.809(6) 157.4 1_444
N3 H3B O2 0.88 2.09 2.928(6) 159.2 4_576

loop_
_geom_torsion_atom_site_label_1
_geom_torsion_atom_site_label_2
_geom_torsion_atom_site_label_3
_geom_torsion_atom_site_label_4
_geom_torsion
_geom_torsion_site_symmetry_1
_geom_torsion_site_symmetry_2
_geom_torsion_site_symmetry_3
_geom_torsion_site_symmetry_4
_geom_torsion_publ_flag
C16 N4 C15 C14 1.0(9) . . . . ?
Cd1 N4 C15 C14 -176.4(5) 2_646 . . . ?
Cd1 O1 C6 C7 -173.5(4) . . . . ?
Cd1 O1 C6 C5 5.6(6) . . . . ?
C6 O1 Cd1 O1 -104(100) . . . 3_777 ?
C6 O1 Cd1 N1 -6.2(4) . . . . ?
C6 O1 Cd1 N1 173.8(4) . . . 3_777 ?
C6 O1 Cd1 N4 -96.7(4) . . . 4_676 ?
C6 O1 Cd1 N4 83.3(4) . . . 2_656 ?
O1 C6 C5 N1 0.3(7) . . . . ?
C7 C6 C5 N1 179.5(5) . . . . ?
O1 C6 C5 C4 -179.9(5) . . . . ?
C7 C6 C5 C4 -0.7(8) . . . . ?
C4 C5 N1 C1 -2.9(8) . . . . ?
C6 C5 N1 C1 177.0(5) . . . . ?
C4 C5 N1 Cd1 174.4(4) . . . . ?
C6 C5 N1 Cd1 -5.8(6) . . . . ?
O1 Cd1 N1 C1 3.3(5) 3_777 . . . ?
O1 Cd1 N1 C1 -176.7(5) . . . . ?
N1 Cd1 N1 C1 156(100) 3_777 . . . ?
N4 Cd1 N1 C1 -87.4(5) 4_676 . . . ?
N4 Cd1 N1 C1 92.6(5) 2_656 . . . ?
O1 Cd1 N1 C5 -173.7(3) 3_777 . . . ?
O1 Cd1 N1 C5 6.3(3) . . . . ?
N1 Cd1 N1 C5 -21(100) 3_777 . . . ?
N4 Cd1 N1 C5 95.6(4) 4_676 . . . ?
N4 Cd1 N1 C5 -84.4(4) 2_656 . . . ?
C11 N3 N2 C10 171.2(5) . . . . ?
N3 N2 C10 C9 -178.9(5) . . . . ?
C7 C8 C9 C4 1.6(9) . . . . ?
C7 C8 C9 C10 -178.8(5) . . . . ?
N2 C10 C9 C8 170.6(6) . . . . ?
N2 C10 C9 C4 -9.8(9) . . . . ?
N2 N3 C11 O2 2.9(9) . . . . ?
N2 N3 C11 C12 -177.9(4) . . . . ?
C16 C12 C11 O2 12.7(8) . . . . ?
C13 C12 C11 O2 -167.0(6) . . . . ?
C16 C12 C11 N3 -166.6(5) . . . . ?
C13 C12 C11 N3 13.8(8) . . . . ?
N1 C5 C4 C3 3.7(8) . . . . ?
C6 C5 C4 C3 -176.1(5) . . . . ?
N1 C5 C4 C9 -178.2(5) . . . . ?
C6 C5 C4 C9 2.0(8) . . . . ?
C8 C9 C4 C3 175.5(6) . . . . ?
C10 C9 C4 C3 -4.1(9) . . . . ?
C8 C9 C4 C5 -2.4(8) . . . . ?
C10 C9 C4 C5 178.0(5) . . . . ?
C15 N4 C16 C12 -2.6(9) . . . . ?
Cd1 N4 C16 C12 174.8(4) 2_646 . . . ?
C13 C12 C16 N4 1.7(9) . . . . ?
C11 C12 C16 N4 -177.9(5) . . . . ?
C1 C2 C3 C4 -0.3(9) . . . . ?
C5 C4 C3 C2 -2.1(8) . . . . ?
C9 C4 C3 C2 180.0(5) . . . . ?
C16 C12 C13 C14 0.8(9) . . . . ?
C11 C12 C13 C14 -179.5(6) . . . . ?
C5 N1 C1 C2 0.3(9) . . . . ?
Cd1 N1 C1 C2 -176.6(4) . . . . ?
C3 C2 C1 N1 1.3(9) . . . . ?
C12 C13 C14 C15 -2.2(9) . . . . ?
N4 C15 C14 C13 1.3(10) . . . . ?
O1 C6 C7 C8 179.0(5) . . . . ?
C5 C6 C7 C8 -0.2(8) . . . . ?
C9 C8 C7 C6 -0.3(9) . . . . ?
O4 C18 C19 C20 -141.3(10) . . . . ?
C20 C18 C19 C20 50.0(13) 3_665 . . . ?
C18 C19 C20 C18 -51.2(13) . . . 3_665 ?
